data_7052662
loop_
_publ_author_name
'Mart\'i-Rujas, Javier'
'Kariuki, Benson M.'
'Hughes, Colan E.'
'Morte-R\'odenas, Anabel'
'Guo, Fang'
'Glavcheva-Laleva, Zornitza'
'Ta\,stem\"ur, Kemal'
'Ooi, Li-ling'
'Yeo, Lily'
'Harris, Kenneth D. M.'

_publ_section_title
;
 Structural diversity, but no polymorphism, in a homologous family of
 co-crystals of urea and \a,\w-dihydroxyalkanes
;
_journal_issue 7
_journal_name_full 'New Journal of Chemistry'
_journal_page_first 1515
_journal_paper_doi 10.1039/c1nj20040b
_journal_volume 35
_journal_year 2011
_chemical_formula_moiety 'C6 H14 O2, 2(C H4 N2 O)'
_chemical_formula_sum 'C8 H22 N4 O4'
_chemical_formula_weight 238.30
_chemical_name_systematic
;
?
;
_space_group_IT_number 2
_symmetry_cell_setting triclinic
_symmetry_space_group_name_Hall '-P 1'
_symmetry_space_group_name_H-M 'P -1'
_atom_sites_solution_hydrogens geom
_atom_sites_solution_primary direct
_atom_sites_solution_secondary difmap
_audit_creation_method SHELXL-97
_cell_angle_alpha 94.823(2)
_cell_angle_beta 96.022(3)
_cell_angle_gamma 101.486(3)
_cell_formula_units_Z 1
_cell_length_a 5.1642(2)
_cell_length_b 7.4945(3)
_cell_length_c 8.4337(3)
_cell_measurement_reflns_used 937
_cell_measurement_temperature 296(2)
_cell_measurement_theta_max 66.62
_cell_measurement_theta_min 5.30
_cell_volume 316.26(2)
_computing_cell_refinement SAINTPLUS
_computing_data_collection SMART
_computing_data_reduction SAINTPLUS
_computing_structure_refinement SHELXTL
_computing_structure_solution SHELXTL
_diffrn_ambient_temperature 296(2)
_diffrn_measured_fraction_theta_full 0.930
_diffrn_measured_fraction_theta_max 0.930
_diffrn_measurement_device_type 'Bruker Smart 6000 CCD'
_diffrn_measurement_method 'CCD slices'
_diffrn_radiation_monochromator graphite
_diffrn_radiation_source 'fine-focus sealed tube'
_diffrn_radiation_type CuK\a
_diffrn_radiation_wavelength 1.54178
_diffrn_reflns_av_R_equivalents 0.0333
_diffrn_reflns_av_sigmaI/netI 0.0429
_diffrn_reflns_limit_h_max 6
_diffrn_reflns_limit_h_min -5
_diffrn_reflns_limit_k_max 8
_diffrn_reflns_limit_k_min -8
_diffrn_reflns_limit_l_max 8
_diffrn_reflns_limit_l_min -10
_diffrn_reflns_number 1982
_diffrn_reflns_theta_full 66.62
_diffrn_reflns_theta_max 66.62
_diffrn_reflns_theta_min 5.30
_exptl_absorpt_coefficient_mu 0.835
_exptl_absorpt_correction_T_max 0.8920
_exptl_absorpt_correction_T_min 0.8247
_exptl_absorpt_correction_type empirical
_exptl_absorpt_process_details Sadabs
_exptl_crystal_colour colourless
_exptl_crystal_density_diffrn 1.251
_exptl_crystal_density_method 'not measured'
_exptl_crystal_description block
_exptl_crystal_F_000 130
_exptl_crystal_size_max 0.24
_exptl_crystal_size_mid 0.20
_exptl_crystal_size_min 0.14
_refine_diff_density_max 0.208
_refine_diff_density_min -0.264
_refine_diff_density_rms 0.059
_refine_ls_extinction_method none
_refine_ls_goodness_of_fit_ref 1.066
_refine_ls_hydrogen_treatment constr
_refine_ls_matrix_type full
_refine_ls_number_parameters 75
_refine_ls_number_reflns 1033
_refine_ls_number_restraints 0
_refine_ls_restrained_S_all 1.066
_refine_ls_R_factor_all 0.0532
_refine_ls_R_factor_gt 0.0506
_refine_ls_shift/su_max 0.000
_refine_ls_shift/su_mean 0.000
_refine_ls_structure_factor_coef Fsqd
_refine_ls_weighting_details 'calc w=1/[\s^2^(Fo^2^)+(0.1082P)^2^+0.0250P] where P=(Fo^2^+2Fc^2^)/3'
_refine_ls_weighting_scheme calc
_refine_ls_wR_factor_gt 0.1465
_refine_ls_wR_factor_ref 0.1505
_reflns_number_gt 937
_reflns_number_total 1033
_reflns_threshold_expression >2sigma(I)
_cod_data_source_file c1nj20040b.txt
_cod_data_source_block sp136m
_cod_depositor_comments
;
The following automatic conversions were performed:

'_symmetry_cell_setting' value 'Triclinic' changed to 'triclinic'
according to /home/saulius/struct/CIF-dictionaries/cif_core.dic
dictionary named 'cif_core.dic' version 2.4.1 from 2010-06-29.

Automatic conversion script
Id: cif_fix_values 1715 2011-07-08 13:25:40Z adriana 
;
_cod_original_sg_symbol_H-M P-1
_cod_database_code 7052662

loop_
_symmetry_equiv_pos_as_xyz
'x, y, z'
'-x, -y, -z'

loop_
_atom_site_label
_atom_site_type_symbol
_atom_site_fract_x
_atom_site_fract_y
_atom_site_fract_z
_atom_site_U_iso_or_equiv
_atom_site_adp_type
_atom_site_occupancy
_atom_site_symmetry_multiplicity
_atom_site_calc_flag
_atom_site_refinement_flags
_atom_site_disorder_assembly
_atom_site_disorder_group
C1 C 0.0110(3) 0.24761(19) -0.60938(17) 0.0346(4) Uani 1 1 d . . .
C2 C -0.4279(3) 0.7242(2) -0.84455(19) 0.0424(5) Uani 1 1 d . . .
H2A H -0.5074 0.8234 -0.8050 0.051 Uiso 1 1 calc R . .
H2B H -0.5332 0.6664 -0.9444 0.051 Uiso 1 1 calc R . .
C3 C -0.1494(3) 0.8023(2) -0.87714(19) 0.0404(5) Uani 1 1 d . . .
H3A H -0.0757 0.7053 -0.9267 0.049 Uiso 1 1 calc R . .
H3B H -0.0394 0.8500 -0.7763 0.049 Uiso 1 1 calc R . .
C4 C -0.1402(3) 0.9549(2) -0.98660(18) 0.0397(5) Uani 1 1 d . . .
H4A H -0.2417 0.9047 -1.0895 0.048 Uiso 1 1 calc R . .
H4B H -0.2254 1.0475 -0.9402 0.048 Uiso 1 1 calc R . .
N1 N 0.0165(3) 0.39050(18) -0.69474(17) 0.0457(4) Uani 1 1 d . . .
H1C H 0.1655 0.4489 -0.7190 0.055 Uiso 1 1 calc R . .
H1D H -0.1290 0.4240 -0.7254 0.055 Uiso 1 1 calc R . .
N2 N -0.2224(2) 0.15931(18) -0.57402(17) 0.0458(5) Uani 1 1 d . . .
H2C H -0.2297 0.0668 -0.5196 0.055 Uiso 1 1 calc R . .
H2D H -0.3659 0.1947 -0.6056 0.055 Uiso 1 1 calc R . .
O2 O -0.4379(2) 0.59237(14) -0.72981(14) 0.0452(4) Uani 1 1 d . . .
H1 H -0.3825 0.6453 -0.6399 0.068 Uiso 1 1 calc R . .
O1 O 0.2228(2) 0.19739(14) -0.56395(13) 0.0434(4) Uani 1 1 d . . .

loop_
_atom_site_aniso_label
_atom_site_aniso_U_11
_atom_site_aniso_U_22
_atom_site_aniso_U_33
_atom_site_aniso_U_23
_atom_site_aniso_U_13
_atom_site_aniso_U_12
C1 0.0318(8) 0.0348(8) 0.0396(8) 0.0070(6) 0.0064(5) 0.0104(6)
C2 0.0367(10) 0.0435(10) 0.0500(9) 0.0195(7) 0.0060(6) 0.0093(7)
C3 0.0384(9) 0.0422(9) 0.0452(9) 0.0171(6) 0.0102(6) 0.0117(7)
C4 0.0379(9) 0.0434(9) 0.0417(9) 0.0161(6) 0.0091(6) 0.0105(7)
N1 0.0381(8) 0.0433(8) 0.0609(9) 0.0223(6) 0.0093(6) 0.0125(6)
N2 0.0308(8) 0.0473(8) 0.0652(10) 0.0220(6) 0.0121(6) 0.0124(6)
O2 0.0414(7) 0.0424(7) 0.0546(7) 0.0223(5) 0.0109(5) 0.0063(5)
O1 0.0292(6) 0.0473(7) 0.0595(8) 0.0227(5) 0.0095(4) 0.0127(5)

loop_
_atom_type_symbol
_atom_type_description
_atom_type_scat_dispersion_real
_atom_type_scat_dispersion_imag
_atom_type_scat_source
C C 0.0181 0.0091 'International Tables Vol C Tables 4.2.6.8 and 6.1.1.4'
H H 0.0000 0.0000 'International Tables Vol C Tables 4.2.6.8 and 6.1.1.4'
N N 0.0311 0.0180 'International Tables Vol C Tables 4.2.6.8 and 6.1.1.4'
O O 0.0492 0.0322 'International Tables Vol C Tables 4.2.6.8 and 6.1.1.4'

loop_
_geom_angle_atom_site_label_1
_geom_angle_atom_site_label_2
_geom_angle_atom_site_label_3
_geom_angle
_geom_angle_site_symmetry_1
_geom_angle_site_symmetry_3
_geom_angle_publ_flag
O1 C1 N2 120.73(14) . . ?
O1 C1 N1 120.53(14) . . ?
N2 C1 N1 118.73(13) . . ?
O2 C2 C3 113.08(12) . . ?
C2 C3 C4 112.30(13) . . ?
C4 C4 C3 113.65(16) 2_573 . ?

loop_
_geom_bond_atom_site_label_1
_geom_bond_atom_site_label_2
_geom_bond_distance
_geom_bond_site_symmetry_2
_geom_bond_publ_flag
C1 O1 1.2588(18) . ?
C1 N2 1.331(2) . ?
C1 N1 1.3371(19) . ?
C2 O2 1.4377(17) . ?
C2 C3 1.504(2) . ?
C3 C4 1.525(2) . ?
C4 C4 1.520(3) 2_573 ?
